data_4129322
loop_
_publ_author_name
'Alezi, Dalal'
'Peedikakkal, Abdul Malik P.'
'Weseli\'nski, \/Lukasz J'
'Guillerm, Vincent'
'Belmabkhout, Youssef'
'Cairns, Amy J.'
'Chen, Zhijie'
'Wojtas, \/Lukasz'
'Eddaoudi, Mohamed'

_publ_section_title
;
 Quest for highly connected metal-organic framework platforms: rare-earth
 polynuclear clusters versatility meets net topology needs.
;
_journal_issue 16
_journal_name_full 'Journal of the American Chemical Society'
_journal_page_first 5421
_journal_page_last 5430
_journal_paper_doi 10.1021/jacs.5b00450
_journal_volume 137
_journal_year 2015
_chemical_formula_moiety 'C240 H132 F6 O164.48 Tb27, 12(O0.38)'
_chemical_formula_sum 'C240 H132 F6 O168.5 Tb27'
_chemical_formula_weight 10116.29
_space_group_crystal_system hexagonal
_space_group_IT_number 191
_space_group_name_Hall '-P 6 2'
_space_group_name_H-M_alt 'P 6/m m m'
_atom_sites_solution_hydrogens geom
_atom_sites_solution_primary direct
_audit_creation_date 2015-01-10
_audit_creation_method
;
Olex2 1.2
(compiled 2015.01.09 svn.r3130 for OlexSys, GUI svn.r4987)
;
_cell_angle_alpha 90
_cell_angle_beta 90
_cell_angle_gamma 120
_cell_formula_units_Z 1
_cell_length_a 26.3169(12)
_cell_length_b 26.3169(12)
_cell_length_c 26.3903(16)
_cell_measurement_reflns_used 9828
_cell_measurement_temperature 100(2)
_cell_measurement_theta_max 67.04
_cell_measurement_theta_min 3.35
_cell_volume 15828.7(14)
_computing_cell_refinement 'SAINT v8.34A (Bruker, 2013)'
_computing_data_reduction 'SAINT v8.34A (Bruker, 2013)'
_computing_molecular_graphics 'Olex2 (Dolomanov et al., 2009)'
_computing_publication_material 'Olex2 (Dolomanov et al., 2009)'
_computing_structure_refinement 'XL (Sheldrick, 2008)'
_computing_structure_solution 'XT (Sheldrick, 2015)'
_diffrn_ambient_temperature 99.65
_diffrn_measured_fraction_theta_full 0.978
_diffrn_measured_fraction_theta_max 0.979
_diffrn_measurement_device_type 'Bruker APEX-II CCD ImuS microfocus'
_diffrn_measurement_method '\f and \w scans'
_diffrn_radiation_type CuK\a
_diffrn_radiation_wavelength 1.54178
_diffrn_reflns_av_R_equivalents 0.1004
_diffrn_reflns_av_unetI/netI 0.0488
_diffrn_reflns_Laue_measured_fraction_full 0.978
_diffrn_reflns_Laue_measured_fraction_max 0.979
_diffrn_reflns_limit_h_max 27
_diffrn_reflns_limit_h_min -31
_diffrn_reflns_limit_k_max 25
_diffrn_reflns_limit_k_min -31
_diffrn_reflns_limit_l_max 31
_diffrn_reflns_limit_l_min -26
_diffrn_reflns_number 56083
_diffrn_reflns_point_group_measured_fraction_full 0.978
_diffrn_reflns_point_group_measured_fraction_max 0.979
_diffrn_reflns_theta_full 67.679
_diffrn_reflns_theta_max 67.647
_diffrn_reflns_theta_min 3.871
_diffrn_standards_number 0
_exptl_absorpt_coefficient_mu 14.927
_exptl_absorpt_correction_T_max 0.7530
_exptl_absorpt_correction_T_min 0.3743
_exptl_absorpt_correction_type multi-scan
_exptl_absorpt_process_details
;
SADABS-2014/4 (Bruker,2014/4) was used for absorption correction.
wR2(int) was 0.1395 before and 0.0880 after correction.
The Ratio of minimum to maximum transmission is 0.4971.
The \l/2 correction factor is 0.00150.
;
_exptl_crystal_colour colorless
_exptl_crystal_density_diffrn 1.061
_exptl_crystal_description plate
_exptl_crystal_F_000 4729
_exptl_crystal_size_max 0.14
_exptl_crystal_size_mid 0.14
_exptl_crystal_size_min 0.02
_refine_diff_density_max 2.882
_refine_diff_density_min -1.112
_refine_diff_density_rms 0.190
_refine_ls_extinction_method none
_refine_ls_goodness_of_fit_ref 1.086
_refine_ls_hydrogen_treatment constr
_refine_ls_matrix_type full
_refine_ls_number_parameters 241
_refine_ls_number_reflns 5332
_refine_ls_number_restraints 141
_refine_ls_restrained_S_all 1.078
_refine_ls_R_factor_all 0.1049
_refine_ls_R_factor_gt 0.0859
_refine_ls_shift/su_max 0.000
_refine_ls_shift/su_mean 0.000
_refine_ls_structure_factor_coef Fsqd
_refine_ls_weighting_details 'w=1/[\s^2^(Fo^2^)+(0.1152P)^2^+187.9351P] where P=(Fo^2^+2Fc^2^)/3'
_refine_ls_weighting_scheme calc
_refine_ls_wR_factor_gt 0.2293
_refine_ls_wR_factor_ref 0.2472
_reflns_Friedel_coverage 0.000
_reflns_number_gt 4326
_reflns_number_total 5332
_reflns_threshold_expression 'I > 2\s(I)'
_cod_data_source_file ja5b00450_si_004.cif
_cod_data_source_block Tb-pek-MOF-2
_cod_original_cell_volume 15828.7(17)
_cod_original_formula_sum 'C240 H132 F6 O168.50 Tb27'
_cod_database_code 4129322
_shelxl_version_number 2014/6
_shelx_space_group_comment
;
The symmetry employed for this shelxl refinement is uniquely defined
by the following loop, which should always be used as a source of
symmetry information in preference to the above space-group names.
They are only intended as comments.
;
_shelx_estimated_absorpt_t_max 0.754
_shelx_estimated_absorpt_t_min 0.229
_olex2_refinement_description
;
1. Fixed Uiso
 At 1.2 times of:
  All C(H) groups, All C(H,H) groups
2. Shared sites
{Tb86, O86}
3. Restrained distances
 C78-C80
 1.5 with sigma of 0.02
 O81-C80 = O82-C80
 1.26 with sigma of 0.02
 C92-O16 = C92-O91
 1.26 with sigma of 0.02
 O16-C18
 1.26 with sigma of 0.02
 O90-C18 = O16-C18
 1.26 with sigma of 0.02
 O14-C47
 1.26 with sigma of 0.02
 F2-C93
 1.34 with sigma of 0.02
 C104-C18
 1.5 with sigma of 0.02
 C98-C92
 1.5 with sigma of 0.02
 C100-C92
 2.51 with sigma of 0.02
 C99-C92
 2.51 with sigma of 0.02
 F3-C99
 1.34 with sigma of 0.02
 C102-F3
 2.34 with sigma of 0.02
 F3-C98
 2.34 with sigma of 0.02
 C98-O91
 2.37 with sigma of 0.02
 C98-O16
 2.37 with sigma of 0.02
 O90-C104
 2.37 with sigma of 0.04
 C97-C18
 2.51 with sigma of 0.04
 C18-C93
 2.51 with sigma of 0.04
 C104-O16
 2.37 with sigma of 0.04
4. Restrained planarity
 C18, C104, C93, C94, C95, C96, C97, F2
 with sigma of 0.1
 C92, C98, C100, C101, C103, C102, C99, F3
 with sigma of 0.01
 O16, C92, C98, C100
 with sigma of 0.1
5. Rigid bond restraints
 O45, C35, O81, O82, C80, C1, C69, C76, C78, C77, C70, C56
 with sigma for 1-2 distances of 0.01 and sigma for 1-3 distances of 0.01
6. Uiso/Uaniso restraints and constraints
O45 \\sim O81 \\sim O82 \\sim C80 \\sim C1 \\sim C69 \\sim C76 \\sim C78 \\sim
C77 \\sim C70 \\sim C56: within 1.7A with sigma of 0.04 and sigma for terminal
atoms of 0.08
C104 \\sim C93 \\sim C94 \\sim C95 \\sim C96 \\sim C97 \\sim F2: within 1.7A
with sigma of 0.04 and sigma for terminal atoms of 0.08
C92 \\sim C98 \\sim C100 \\sim C101 \\sim C103 \\sim C102 \\sim C99: within
1.7A with sigma of 0.04 and sigma for terminal atoms of 0.08
Uanis(Tb86) = Uanis(O86)
7. Others
 Fixed Sof: Tb86(0.25) Tb83(0.125) O15(0.25) O14(0.25) O16(0.375) O81(0.5)
 O93(0.125) O82(0.5) C80(0.5) C1(0.5) C69(0.5) H69(0.5) C76(0.5) H76(0.5)
 C78(0.5) C77(0.5) H77(0.5) C70(0.5) H70(0.5) C56(0.5) H56A(0.5) H56B(0.5)
 C18(0.125) O90(0.25) C47(0.125) O91(0.25) C104(0.125) C93(0.125) C94(0.125)
 H94(0.125) C95(0.125) H95(0.125) C96(0.125) H96(0.125) C97(0.125) H97(0.125)
 F2(0.125) C92(0.25) O94(0.25) O86(0.25) C98(0.125) C100(0.125) H100(0.125)
 C101(0.125) H101(0.125) C103(0.125) H103(0.125) C102(0.125) H102(0.125)
 C99(0.125) O96(0.125) O95(0.0625) F3(0.125)
8.a Secondary CH2 refined with riding coordinates:
 C56(H56A,H56B)
8.b Aromatic/amide H refined with riding coordinates:
 C24(H24), C25(H25), C69(H69), C76(H76), C77(H77), C70(H70), C94(H94),
 C95(H95), C96(H96), C97(H97), C100(H100), C101(H101), C103(H103), C102(H102)
8.c Fitted hexagon refined as free rotating group:
 C1(C69,C76,C78,C77,C70), C104(C93,C94,C95,C96,C97), C98(C100,C101,C103,C102,
 C99)
;
_olex2_submission_special_instructions 'No special instructions were received'

loop_
_space_group_symop_operation_xyz
'x, y, z'
'-y, x-y, z'
'-x+y, -x, z'
'-x, -y, z'
'y, -x+y, z'
'x-y, x, z'
'y, x, -z'
'x-y, -y, -z'
'-x, -x+y, -z'
'-y, -x, -z'
'-x+y, y, -z'
'x, x-y, -z'
'-x, -y, -z'
'y, -x+y, -z'
'x-y, x, -z'
'x, y, -z'
'-y, x-y, -z'
'-x+y, -x, -z'
'-y, -x, z'
'-x+y, y, z'
'x, x-y, z'
'y, x, z'
'x-y, -y, z'
'-x, -x+y, z'

loop_
_atom_site_label
_atom_site_type_symbol
_atom_site_fract_x
_atom_site_fract_y
_atom_site_fract_z
_atom_site_U_iso_or_equiv
_atom_site_adp_type
_atom_site_occupancy
_atom_site_site_symmetry_order
_atom_site_calc_flag
_atom_site_refinement_flags_posn
_atom_site_refinement_flags_adp
_atom_site_refinement_flags_occupancy
_atom_site_disorder_assembly
_atom_site_disorder_group
Tb2 Tb 0.44050(2) 0.55950(2) 0.5000 0.0260(3) Uani 1 4 d S T P . .
Tb7 Tb 0.42527(4) 0.42527(4) 0.42493(4) 0.0583(4) Uani 1 2 d S T P B .
Tb86 Tb 0.08508(7) 0.08508(7) 0.07448(5) 0.0571(5) Uani 0.5 2 d S T P A 1
Tb83 Tb 0.15211(12) 0.15211(12) 0.0000 0.0670(9) Uani 0.5 4 d S T P . .
O6 O 0.5427(3) 0.5972(3) 0.5000 0.0296(18) Uani 1 2 d S T P . .
O4 O 0.47260(14) 0.52740(14) 0.4318(3) 0.0264(17) Uani 1 2 d S T P . .
O89 O 0.0000 0.0000 0.0519(7) 0.029(4) Uiso 1 12 d S T P . .
O5 O 0.3596(3) 0.5268(3) 0.4452(3) 0.0416(15) Uani 1 1 d . . . . .
O13 O 0.3577(4) 0.4527(4) 0.4014(4) 0.088(3) Uani 1 1 d . . . . .
O15 O 0.4700(9) 0.4700(9) 0.3340(8) 0.053(5) Uiso 0.5 2 d S T P . .
O85B O 0.1197(6) 0.0495(6) 0.0000 0.035(5) Uiso 0.54(2) 2 d S T P A 2
C19 C 0.2814(4) 0.4712(4) 0.3900(4) 0.045(2) Uani 1 1 d . . . . .
C24 C 0.2450(3) 0.4900(6) 0.4102(5) 0.038(3) Uani 1 2 d S T P . .
H24 H 0.2581 0.5162 0.4382 0.045 Uiso 1 2 calc RS T P . .
O45 O 0.1930(4) 0.3860(9) 0.2820(6) 0.127(7) Uani 1 2 d S TU P . .
C8 C 0.3374(4) 0.4849(5) 0.4144(4) 0.053(3) Uani 1 1 d . . . . .
O14 O 0.3371(6) 0.3371(6) 0.4575(6) 0.033(4) Uiso 0.5 2 d DS T P B .
C25 C 0.2644(5) 0.4364(6) 0.3468(5) 0.067(4) Uani 1 1 d . . . . .
H25 H 0.2890 0.4232 0.3328 0.080 Uiso 1 1 calc R . . A .
O16 O 0.3588(5) 0.3588(5) 0.3500(6) 0.080(5) Uiso 0.75 2 d DS T P B .
C35 C 0.2104(5) 0.4208(10) 0.3241(7) 0.076(6) Uani 1 2 d S TU P . .
O81 O 0.0615(9) 0.1811(9) 0.0959(8) 0.097(6) Uani 0.5 1 d D U . A -1
O93 O 0.251(2) 0.251(2) 0.0000 0.138(19) Uiso 0.5 4 d S T P A .
O82 O 0.1505(9) 0.2167(9) 0.0570(6) 0.095(6) Uani 0.5 1 d D U . A -1
C80 C 0.1167(10) 0.2148(11) 0.0922(8) 0.087(9) Uani 0.5 1 d D U . A -1
C1 C 0.1990(9) 0.3278(11) 0.2185(7) 0.141(11) Uani 0.5 1 d . U . A -1
C69 C 0.1382(9) 0.2954(12) 0.2153(7) 0.148(13) Uani 0.5 1 d G U . A -1
H69 H 0.1148 0.2979 0.2415 0.178 Uiso 0.5 1 calc R . . A -1
C76 C 0.1116(7) 0.2592(10) 0.1738(8) 0.124(11) Uani 0.5 1 d G U . A -1
H76 H 0.0701 0.2370 0.1716 0.149 Uiso 0.5 1 calc R . . A -1
C78 C 0.1459(8) 0.2554(10) 0.1355(7) 0.095(8) Uani 0.5 1 d DG U . A -1
C77 C 0.2067(8) 0.2879(11) 0.1387(7) 0.124(11) Uani 0.5 1 d G U . A -1
H77 H 0.2301 0.2853 0.1125 0.148 Uiso 0.5 1 calc R . . A -1
C70 C 0.2333(7) 0.3241(11) 0.1802(9) 0.141(12) Uani 0.5 1 d G U . A -1
H70 H 0.2749 0.3463 0.1824 0.169 Uiso 0.5 1 calc R . . A -1
C56 C 0.2311(14) 0.367(2) 0.2617(14) 0.137(11) Uani 0.5 1 d . U . A -1
H56A H 0.2397 0.3448 0.2876 0.164 Uiso 0.5 1 calc R . . A -1
H56B H 0.2685 0.4004 0.2501 0.164 Uiso 0.5 1 calc R . . A -1
C18 C 0.3968(7) 0.3968(7) 0.3215(9) 0.051(14) Uiso 0.25 2 d DS T P . .
O90 O 0.4411(7) 0.4411(7) 0.3393(7) 0.042(4) Uiso 0.5 2 d DS T P B .
C47 C 0.323(2) 0.323(2) 0.5000 0.083(16) Uiso 0.5 4 d DS T P B .
O91 O 0.3394(9) 0.3394(9) 0.4301(9) 0.073(7) Uiso 0.5 2 d DS T P . .
C104 C 0.3870(12) 0.3870(12) 0.2657(10) 0.09(2) Uiso 0.25 2 d DS TU P B 1
C93 C 0.3374(11) 0.3374(11) 0.2477(19) 0.14(3) Uiso 0.25 2 d DGS TU P B 1
C94 C 0.328(3) 0.328(3) 0.196(2) 0.19(4) Uiso 0.25 2 d GS TU P B 1
H94 H 0.2942 0.2942 0.1836 0.233 Uiso 0.25 2 calc RS T P B 1
C95 C 0.368(4) 0.369(4) 0.1620(11) 0.22(4) Uiso 0.25 2 d GS TU P B 1
H95 H 0.3621 0.3622 0.1265 0.263 Uiso 0.25 2 calc RS T P B 1
C96 C 0.418(4) 0.418(3) 0.1799(14) 0.21(4) Uiso 0.25 2 d GS TU P B 1
H96 H 0.4458 0.4458 0.1567 0.254 Uiso 0.25 2 calc RS T P B 1
C97 C 0.427(2) 0.4274(15) 0.2318(16) 0.18(3) Uiso 0.25 2 d DGS TU P B 1
H97 H 0.4614 0.4614 0.2440 0.211 Uiso 0.25 2 calc RS T P B 1
F2 F 0.297(3) 0.297(3) 0.278(3) 0.23(4) Uiso 0.25 2 d DS TU P B 1
C92 C 0.3268(5) 0.3268(5) 0.3846(9) 0.078(10) Uiso 0.5 2 d DS TU P B .
O94 O 0.0570(13) 0.0570(13) 0.1592(13) 0.122(12) Uiso 0.5 2 d S T P . .
O86 O 0.08508(7) 0.08508(7) 0.07448(5) 0.0571(5) Uani 0.5 2 d S T P A 2
C98 C 0.27172(15) 0.27172(15) 0.3693(14) 0.15(3) Uiso 0.25 2 d DS TU P B 2
C100 C 0.2592(12) 0.2592(12) 0.3182(15) 0.21(4) Uiso 0.25 2 d DGS TU P B 2
H100 H 0.2852 0.2852 0.2933 0.250 Uiso 0.25 2 calc RS T P B 2
C101 C 0.2085(16) 0.2084(16) 0.303(2) 0.26(4) Uiso 0.25 2 d GS TU P B 2
H101 H 0.1999 0.1999 0.2685 0.314 Uiso 0.25 2 calc RS T P B 2
C103 C 0.1703(7) 0.1703(7) 0.340(3) 0.27(4) Uiso 0.25 2 d GS TU P B 2
H103 H 0.1356 0.1356 0.3298 0.324 Uiso 0.25 2 calc RS T P B 2
C102 C 0.1829(5) 0.1829(5) 0.391(3) 0.25(4) Uiso 0.25 2 d DGS TU P B 2
H102 H 0.1568 0.1568 0.4159 0.300 Uiso 0.25 2 calc RS T P B 2
C99 C 0.2336(9) 0.2336(9) 0.4058(19) 0.21(4) Uiso 0.25 2 d DGS TU P B 2
O96 O 0.230(2) 0.372(2) 0.5000 0.069(12) Uiso 0.25 2 d S T P . .
O95 O 0.1763(18) 0.353(4) 0.5000 0.08(2) Uiso 0.25 4 d S T P . .
F3 F 0.245(2) 0.245(2) 0.4543(18) 0.34(7) Uiso 0.25 2 d DS T P B 2

loop_
_atom_site_aniso_label
_atom_site_aniso_U_11
_atom_site_aniso_U_22
_atom_site_aniso_U_33
_atom_site_aniso_U_23
_atom_site_aniso_U_13
_atom_site_aniso_U_12
Tb2 0.0184(4) 0.0184(4) 0.0433(6) 0.000 0.000 0.0108(4)
Tb7 0.0525(5) 0.0525(5) 0.0967(8) -0.0394(5) -0.0394(5) 0.0463(5)
Tb86 0.0698(9) 0.0698(9) 0.0264(8) -0.0078(6) -0.0078(6) 0.0309(10)
Tb83 0.0741(13) 0.0741(13) 0.0314(13) 0.000 0.000 0.0210(16)
O6 0.006(3) 0.009(3) 0.071(6) 0.000 0.000 0.002(3)
O4 0.029(3) 0.029(3) 0.037(4) 0.0003(14) -0.0003(14) 0.026(3)
O5 0.027(3) 0.048(4) 0.061(4) -0.008(3) -0.012(3) 0.027(3)
O13 0.086(6) 0.103(7) 0.129(8) -0.066(6) -0.069(6) 0.088(6)
C19 0.034(5) 0.045(5) 0.066(6) -0.019(5) -0.011(5) 0.027(4)
C24 0.027(4) 0.041(7) 0.050(7) -0.006(6) -0.003(3) 0.020(4)
O45 0.082(6) 0.219(18) 0.127(12) -0.128(12) -0.064(6) 0.109(9)
C8 0.032(5) 0.072(7) 0.076(7) -0.018(6) -0.017(5) 0.041(5)
C25 0.048(6) 0.086(9) 0.087(9) -0.036(7) -0.021(6) 0.049(6)
C35 0.059(7) 0.116(16) 0.071(11) -0.055(10) -0.027(5) 0.058(8)
O81 0.114(12) 0.080(14) 0.080(13) -0.033(11) 0.002(10) 0.036(10)
O82 0.121(14) 0.072(12) 0.051(9) -0.009(9) 0.003(9) 0.018(11)
C80 0.118(15) 0.064(13) 0.058(11) -0.019(9) -0.007(11) 0.029(14)
C1 0.091(13) 0.20(2) 0.137(17) -0.130(16) -0.037(13) 0.074(16)
C69 0.091(13) 0.21(2) 0.131(17) -0.123(17) -0.033(15) 0.07(2)
C76 0.096(14) 0.16(2) 0.106(17) -0.088(16) -0.019(12) 0.055(16)
C78 0.101(13) 0.115(16) 0.068(12) -0.044(12) -0.017(10) 0.054(12)
C77 0.099(12) 0.16(2) 0.107(17) -0.087(16) -0.020(13) 0.066(16)
C70 0.095(14) 0.19(3) 0.13(2) -0.115(18) -0.024(13) 0.065(17)
C56 0.084(14) 0.22(2) 0.139(18) -0.134(17) -0.051(13) 0.100(15)
O86 0.0698(9) 0.0698(9) 0.0264(8) -0.0078(6) -0.0078(6) 0.0309(10)

loop_
_atom_type_symbol
_atom_type_description
_atom_type_scat_dispersion_real
_atom_type_scat_dispersion_imag
_atom_type_scat_source
C C 0.0181 0.0091 'International Tables Vol C Tables 4.2.6.8 and 6.1.1.4'
H H 0.0000 0.0000 'International Tables Vol C Tables 4.2.6.8 and 6.1.1.4'
F F 0.0727 0.0534 'International Tables Vol C Tables 4.2.6.8 and 6.1.1.4'
O O 0.0492 0.0322 'International Tables Vol C Tables 4.2.6.8 and 6.1.1.4'
Tb Tb -9.1472 9.1891 'International Tables Vol C Tables 4.2.6.8 and 6.1.1.4'

loop_
_geom_angle_atom_site_label_1
_geom_angle_atom_site_label_2
_geom_angle_atom_site_label_3
_geom_angle
_geom_angle_site_symmetry_1
_geom_angle_site_symmetry_3
Tb7 Tb2 Tb7 61.19(3) 16_556 .
Tb7 Tb2 Tb7 91.65(2) 4_665 16_556
Tb7 Tb2 Tb7 60.71(3) 13_666 16_556
Tb7 Tb2 Tb7 61.19(3) 13_666 4_665
Tb7 Tb2 Tb7 91.65(2) 13_666 .
Tb7 Tb2 Tb7 60.71(3) 4_665 .
O6 Tb2 Tb7 33.93(7) . 13_666
O6 Tb2 Tb7 33.93(7) 19_665 .
O6 Tb2 Tb7 87.70(14) 19_665 13_666
O6 Tb2 Tb7 87.70(14) . 16_556
O6 Tb2 Tb7 87.70(14) . .
O6 Tb2 Tb7 87.70(14) 19_665 4_665
O6 Tb2 Tb7 33.93(7) . 4_665
O6 Tb2 Tb7 33.93(7) 19_665 16_556
O6 Tb2 O6 102.8(3) 19_665 .
O4 Tb2 Tb7 87.43(15) . 13_666
O4 Tb2 Tb7 33.43(7) . .
O4 Tb2 Tb7 87.43(15) . 16_556
O4 Tb2 Tb7 33.43(7) 16_556 13_666
O4 Tb2 Tb7 33.43(7) . 4_665
O4 Tb2 Tb7 87.43(15) 16_556 .
O4 Tb2 Tb7 87.43(15) 16_556 4_665
O4 Tb2 Tb7 33.43(7) 16_556 16_556
O4 Tb2 O6 66.81(12) 16_556 19_665
O4 Tb2 O6 66.81(13) 16_556 .
O4 Tb2 O6 66.81(12) . 19_665
O4 Tb2 O6 66.81(13) . .
O4 Tb2 O4 101.7(3) . 16_556
O4 Tb2 O5 140.48(17) . 10_666
O4 Tb2 O5 79.5(2) 16_556 16_556
O4 Tb2 O5 79.5(2) . 19_665
O4 Tb2 O5 140.48(17) . 16_556
O4 Tb2 O5 140.48(17) 16_556 .
O4 Tb2 O5 140.48(17) 16_556 19_665
O4 Tb2 O5 79.5(2) . .
O4 Tb2 O5 79.5(2) 16_556 10_666
O5 Tb2 Tb7 71.98(15) 10_666 13_666
O5 Tb2 Tb7 109.47(16) 19_665 .
O5 Tb2 Tb7 163.60(15) 19_665 16_556
O5 Tb2 Tb7 109.47(16) . 4_665
O5 Tb2 Tb7 71.98(15) . .
O5 Tb2 Tb7 108.46(16) 19_665 13_666
O5 Tb2 Tb7 163.60(15) 10_666 .
O5 Tb2 Tb7 108.46(16) 10_666 4_665
O5 Tb2 Tb7 108.46(16) 16_556 .
O5 Tb2 Tb7 71.98(15) 19_665 4_665
O5 Tb2 Tb7 109.47(16) 10_666 16_556
O5 Tb2 Tb7 163.60(15) 16_556 4_665
O5 Tb2 Tb7 71.98(15) 16_556 16_556
O5 Tb2 Tb7 163.60(15) . 13_666
O5 Tb2 Tb7 108.47(16) . 16_556
O5 Tb2 Tb7 109.47(16) 16_556 13_666
O5 Tb2 O6 78.1(2) 19_665 .
O5 Tb2 O6 141.99(16) 19_665 19_665
O5 Tb2 O6 78.1(2) . 19_665
O5 Tb2 O6 141.99(16) 16_556 .
O5 Tb2 O6 78.1(2) 16_556 19_665
O5 Tb2 O6 141.99(16) . .
O5 Tb2 O6 141.99(16) 10_666 19_665
O5 Tb2 O6 78.1(2) 10_666 .
O5 Tb2 O5 75.9(3) 16_556 .
O5 Tb2 O5 79.0(3) 19_665 .
O5 Tb2 O5 79.0(3) 10_666 16_556
O5 Tb2 O5 124.4(3) 19_665 16_556
O5 Tb2 O5 124.4(3) 10_666 .
O5 Tb2 O5 75.9(3) 10_666 19_665
O6 Tb7 O6 64.1(3) 19_665 13_666
O6 Tb7 O15 137.3(3) 13_666 .
O6 Tb7 O15 137.3(3) 19_665 .
O6 Tb7 O14 75.9(4) 13_666 .
O6 Tb7 O14 75.9(4) 19_665 .
O6 Tb7 O16 132.0(3) 13_666 .
O6 Tb7 O16 132.0(3) 19_665 .
O6 Tb7 C92 111.8(4) 13_666 .
O6 Tb7 C92 111.8(4) 19_665 .
O4 Tb7 O6 66.7(2) . 19_665
O4 Tb7 O6 99.9(2) 4_665 19_665
O4 Tb7 O6 66.7(2) 4_665 13_666
O4 Tb7 O6 99.9(2) . 13_666
O4 Tb7 O4 64.6(3) 4_665 .
O4 Tb7 O15 72.5(4) 4_665 .
O4 Tb7 O15 72.5(4) . .
O4 Tb7 O14 139.6(3) 4_665 .
O4 Tb7 O14 139.6(3) . .
O4 Tb7 O16 128.0(3) 4_665 .
O4 Tb7 O16 128.0(3) . .
O4 Tb7 C92 143.9(2) 4_665 .
O4 Tb7 C92 143.9(2) . .
O13 Tb7 O6 75.1(3) . 19_665
O13 Tb7 O6 137.4(3) . 13_666
O13 Tb7 O6 137.4(3) 22 19_665
O13 Tb7 O6 75.1(3) 22 13_666
O13 Tb7 O4 135.5(3) 22 .
O13 Tb7 O4 73.3(3) 22 4_665
O13 Tb7 O4 73.3(3) . .
O13 Tb7 O4 135.5(3) . 4_665
O13 Tb7 O13 138.8(4) . 22
O13 Tb7 O15 81.9(3) . .
O13 Tb7 O15 81.9(3) 22 .
O13 Tb7 O14 83.1(3) 22 .
O13 Tb7 O14 83.1(3) . .
O13 Tb7 O16 69.39(19) . .
O13 Tb7 O16 69.4(2) 22 .
O13 Tb7 C92 71.8(2) 22 .
O13 Tb7 C92 71.8(2) . .
O15 Tb7 C92 93.8(6) . .
O14 Tb7 O15 136.5(6) . .
O14 Tb7 O16 68.8(5) . .
O14 Tb7 C92 42.7(5) . .
O16 Tb7 O15 67.6(6) . .
O16 Tb7 C92 26.1(4) . .
O90 Tb7 O6 145.3(2) . 19_665
O90 Tb7 O6 145.3(2) . 13_666
O90 Tb7 O4 85.6(4) . .
O90 Tb7 O4 85.6(4) . 4_665
O90 Tb7 O13 77.2(3) . .
O90 Tb7 O13 77.2(3) . 22
O90 Tb7 O15 15.7(5) . .
O90 Tb7 O14 120.8(6) . .
O90 Tb7 O16 52.0(5) . .
O90 Tb7 C92 78.1(6) . .
O91 Tb7 O6 90.2(5) . 13_666
O91 Tb7 O6 90.2(5) . 19_665
O91 Tb7 O4 146.65(19) . 4_665
O91 Tb7 O4 146.65(19) . .
O91 Tb7 O13 77.8(3) . .
O91 Tb7 O13 77.8(3) . 22
O91 Tb7 O15 119.6(7) . .
O91 Tb7 O14 16.9(6) . .
O91 Tb7 O16 52.0(6) . .
O91 Tb7 O90 103.9(7) . .
O91 Tb7 C92 25.8(5) . .
Tb86 Tb86 Tb86 90.0 2 16
Tb86 Tb86 Tb86 90.0 5 16
Tb86 Tb86 Tb86 30.0 5 3
Tb86 Tb86 Tb86 90.0 6 16
Tb86 Tb86 Tb86 30.0 6 2
Tb86 Tb86 Tb86 90.0 5 2
Tb86 Tb86 Tb86 90.0 3 16
Tb86 Tb86 Tb86 120.0 6 5
Tb86 Tb86 Tb86 90.0 6 3
Tb86 Tb86 Tb86 60.0 3 2
Tb86 Tb86 Tb83 109.51(2) 6 .
Tb86 Tb86 Tb83 38.57(3) 5 14
Tb86 Tb86 Tb83 60.51(3) 16 15
Tb86 Tb86 Tb83 109.51(2) 5 .
Tb86 Tb86 Tb83 112.50(4) 2 14
Tb86 Tb86 Tb83 60.51(3) 16 14
Tb86 Tb86 Tb83 136.24(4) 6 14
Tb86 Tb86 Tb83 136.24(4) 5 15
Tb86 Tb86 Tb83 60.94(3) 3 14
Tb86 Tb86 Tb83 112.50(4) 3 15
Tb86 Tb86 Tb83 60.94(3) 2 15
Tb86 Tb86 Tb83 38.57(3) 6 15
Tb86 Tb86 O89 61.11(7) 6 .
Tb86 Tb86 O89 61.11(7) 5 .
Tb86 Tb86 O94 81.0(4) 5 .
Tb86 Tb86 O94 81.0(4) 6 .
Tb83 Tb86 Tb86 125.34(5) . 2
Tb83 Tb86 Tb86 125.34(5) . 3
Tb83 Tb86 Tb86 41.90(6) . 16
Tb83 Tb86 Tb83 70.93(3) . 15
Tb83 Tb86 Tb83 70.93(3) . 14
Tb83 Tb86 Tb83 120.54(6) 15 14
O89 Tb86 Tb86 33.20(19) . 3
O89 Tb86 Tb86 33.20(19) . 2
O89 Tb86 Tb86 75.1(5) . 16
O89 Tb86 Tb83 117.0(5) . .
O89 Tb86 Tb83 79.4(2) . 15
O89 Tb86 Tb83 79.4(2) . 14
O89 Tb86 O94 86.6(10) . .
O94 Tb86 Tb86 74.2(7) . 3
O94 Tb86 Tb86 161.7(9) . 16
O94 Tb86 Tb86 74.2(7) . 2
O94 Tb86 Tb83 156.4(9) . .
O94 Tb86 Tb83 116.7(2) . 15
O94 Tb86 Tb83 116.7(2) . 14
Tb86 Tb83 Tb86 96.19(12) 16 .
Tb86 Tb83 Tb86 83.34(9) . 14
Tb86 Tb83 Tb86 31.92(4) 16 14
Tb86 Tb83 Tb86 31.92(4) 16 15
Tb86 Tb83 Tb86 83.34(9) . 15
Tb86 Tb83 Tb86 58.12(7) 15 14
O85B Tb83 O85B 5.1(3) 15 7
O85B Tb83 O85B 73.7(8) 15 21
O85B Tb83 O85B 83.9(6) 7 .
O85B Tb83 O85B 78.8(7) 15 .
O85B Tb83 O85B 5.1(3) 21 .
O85B Tb83 O85B 78.8(7) 21 7
O85B Tb83 O93 143.1(4) 15 .
O85B Tb83 O93 138.0(3) . .
O85B Tb83 O93 143.1(4) 21 .
O85B Tb83 O93 138.0(3) 7 .
O85B Tb83 O86 57.7(2) 15 .
O85B Tb83 O86 60.22(17) . 16
O85B Tb83 O86 60.22(17) 7 16
O85B Tb83 O86 57.7(2) 21 .
O85B Tb83 O86 57.7(2) 21 16
O85B Tb83 O86 60.22(17) 7 .
O85B Tb83 O86 60.22(17) . .
O85B Tb83 O86 57.7(2) 15 16
O93 Tb83 Tb86 136.24(4) . 15
O93 Tb83 Tb86 131.91(6) . 16
O93 Tb83 Tb86 136.24(4) . 14
O93 Tb83 Tb86 131.91(6) . .
O93 Tb83 O86 131.91(6) . 16
O93 Tb83 O86 131.91(6) . .
O82 Tb83 Tb86 75.7(5) . .
O82 Tb83 Tb86 155.0(5) . 14
O82 Tb83 Tb86 137.0(6) . 16
O82 Tb83 Tb86 105.4(6) . 15
O82 Tb83 O93 68.7(5) . .
O86 Tb83 O86 96.19(12) 16 .
Tb7 O6 Tb2 111.93(17) 4_665 .
Tb7 O6 Tb2 111.93(17) 13_666 .
Tb7 O6 Tb7 115.5(3) 13_666 4_665
Tb2 O4 Tb7 113.4(2) . .
Tb2 O4 Tb7 113.4(2) . 4_665
Tb7 O4 Tb7 114.6(3) 4_665 .
Tb86 O89 Tb86 113.6(4) . 2
Tb86 O89 Tb86 150.2(9) 6 3
Tb86 O89 Tb86 150.2(9) . 4
Tb86 O89 Tb86 113.6(4) 3 2
Tb86 O89 Tb86 57.78(14) . 6
Tb86 O89 Tb86 57.78(14) 4 3
Tb86 O89 Tb86 113.6(4) 4 6
Tb86 O89 Tb86 57.78(14) 5 3
Tb86 O89 Tb86 57.78(14) . 5
Tb86 O89 Tb86 57.78(14) 4 2
Tb86 O89 Tb86 113.6(4) 4 5
Tb86 O89 Tb86 150.2(9) 5 2
Tb86 O89 Tb86 113.6(4) 6 5
Tb86 O89 Tb86 113.6(4) . 3
Tb86 O89 Tb86 57.78(14) 6 2
C8 O5 Tb2 131.3(5) . .
C8 O13 Tb7 142.2(7) . .
O15 O15 Tb7 116.1(5) 4_665 .
O90 O15 Tb7 53(2) . .
O90 O15 O15 170(2) . 4_665
Tb83 O85B Tb83 138.8(7) 14 .
O85B O85B Tb83 156.9(4) 21 14
O85B O85B Tb83 18.0(3) 21 .
C24 C19 C8 121.8(9) . .
C24 C19 C25 119.9(9) . .
C25 C19 C8 118.3(8) . .
C19 C24 C19 120.8(12) 20 .
C19 C24 H24 119.6 . .
C19 C24 H24 119.6 20 .
C35 O45 C56 118.9(12) . .
O5 C8 O13 126.9(8) . .
O5 C8 C19 118.0(8) . .
O13 C8 C19 115.1(9) . .
C47 O14 Tb7 128(3) . .
O91 O14 Tb7 65(2) . .
O91 O14 C47 167(4) . .
C19 C25 H25 120.3 . .
C19 C25 C35 119.4(10) . .
C35 C25 H25 120.3 . .
C18 O16 Tb7 85.5(14) . .
C92 O16 Tb7 84.2(12) . .
C92 O16 C18 170(2) . .
O45 C35 C25 119.7(7) . .
O45 C35 C25 119.7(7) . 20
C25 C35 C25 120.4(15) 20 .
C80 O82 Tb83 136.4(16) . .
O81 C80 C78 116.2(19) . .
O82 C80 O81 128.1(19) . .
O82 C80 C78 115.7(19) . .
C69 C1 C70 120.0 . .
C69 C1 C56 123.7(18) . .
C70 C1 C56 116.3(18) . .
C1 C69 H69 120.0 . .
C1 C69 C76 120.0 . .
C76 C69 H69 120.0 . .
C69 C76 H76 120.0 . .
C78 C76 C69 120.0 . .
C78 C76 H76 120.0 . .
C76 C78 C80 119.3(15) . .
C76 C78 C77 120.0 . .
C77 C78 C80 120.7(15) . .
C78 C77 H77 120.0 . .
C78 C77 C70 120.0 . .
C70 C77 H77 120.0 . .
C1 C70 H70 120.0 . .
C77 C70 C1 120.0 . .
C77 C70 H70 120.0 . .
O45 C56 C1 106(2) . .
O45 C56 H56A 110.5 . .
O45 C56 H56B 110.5 . .
C1 C56 H56A 110.5 . .
C1 C56 H56B 110.5 . .
H56A C56 H56B 108.7 . .
O16 C18 Tb7 68.3(13) . .
O16 C18 O90 121(2) . .
O16 C18 C104 117(2) . .
O90 C18 Tb7 52.7(13) . .
O90 C18 C104 121.9(18) . .
C104 C18 Tb7 174.6(15) . .
O15 O90 Tb7 111(2) . .
O15 O90 C18 148(3) . .
C18 O90 Tb7 101.5(15) . .
O14 C47 O14 144(5) 16_556 .
O14 C47 O91 149(4) . 16_556
O14 C47 O91 5.0(16) . .
O14 C47 O91 5.0(16) 16_556 16_556
O14 C47 O91 149(4) 16_556 .
O91 C47 O91 154(3) 16_556 .
O14 O91 Tb7 98(3) . .
O14 O91 C47 8(3) . .
O14 O91 C92 160(4) . .
C47 O91 Tb7 106(2) . .
C92 O91 Tb7 101.9(15) . .
C92 O91 C47 152(2) . .
C93 C104 C18 120(2) . .
C93 C104 C97 120.0(2) . .
C97 C104 C18 120(2) . .
C104 C93 C94 120.0(5) . .
F2 C93 C104 124(6) . .
F2 C93 C94 116(6) . .
C93 C94 H94 120.0 . .
C93 C94 C95 119.99(19) . .
C95 C94 H94 120.0 . .
C94 C95 H95 120.0 . .
C96 C95 C94 119.99(16) . .
C96 C95 H95 120.0 . .
C95 C96 H96 120.0 . .
C97 C96 C95 120.0(3) . .
C97 C96 H96 120.0 . .
C104 C97 H97 120.0 . .
C96 C97 C104 120.0(5) . .
C96 C97 H97 120.0 . .
O16 C92 Tb7 69.6(10) . .
O16 C92 O91 121.9(18) . .
O16 C92 C98 117.2(15) . .
O91 C92 Tb7 52.3(12) . .
O91 C92 C98 120.8(17) . .
C98 C92 Tb7 173.1(14) . .
O94 O94 Tb86 99.0(4) 5 .
O94 O94 Tb86 99.0(4) 6 .
O94 O94 O94 120.003(11) 6 5
C100 C98 C92 119.3(11) . .
C100 C98 C99 120.01(16) . .
C99 C98 C92 120.7(10) . .
C98 C100 H100 120.0 . .
C101 C100 C98 120.0(2) . .
C101 C100 H100 120.0 . .
C100 C101 H101 120.0 . .
C100 C101 C103 120.00(11) . .
C103 C101 H101 120.0 . .
C101 C103 H103 120.0 . .
C102 C103 C101 120.00(10) . .
C102 C103 H103 120.0 . .
C103 C102 H102 120.0 . .
C103 C102 C99 120.0(2) . .
C99 C102 H102 120.0 . .
C102 C99 C98 120.00(13) . .
F3 C99 C98 120.1(12) . .
F3 C99 C102 120.0(12) . .
O96 O95 O96 138(9) . 20

loop_
_geom_bond_atom_site_label_1
_geom_bond_atom_site_label_2
_geom_bond_distance
_geom_bond_site_symmetry_2
Tb2 Tb7 3.8920(9) 13_666
Tb2 Tb7 3.8920(9) .
Tb2 Tb7 3.8920(9) 4_665
Tb2 Tb7 3.8920(9) 16_556
Tb2 O6 2.355(6) 19_665
Tb2 O6 2.355(6) .
Tb2 O4 2.319(7) 16_556
Tb2 O4 2.318(7) .
Tb2 O5 2.351(6) .
Tb2 O5 2.351(6) 19_665
Tb2 O5 2.351(6) 16_556
Tb2 O5 2.351(6) 10_666
Tb7 O6 2.342(4) 19_665
Tb7 O6 2.342(4) 13_666
Tb7 O4 2.337(4) 4_665
Tb7 O4 2.337(4) .
Tb7 O13 2.314(6) 22
Tb7 O13 2.314(6) .
Tb7 O15 2.67(2) .
Tb7 O14 2.473(16) .
Tb7 O16 2.639(16) .
Tb7 O90 2.299(18) .
Tb7 O91 2.26(3) .
Tb7 C92 2.801(16) .
Tb86 Tb86 3.878(3) 3
Tb86 Tb86 2.2391(19) 5
Tb86 Tb86 3.931(3) 16
Tb86 Tb86 2.2391(19) 6
Tb86 Tb86 3.878(3) 2
Tb86 Tb83 3.992(2) 15
Tb86 Tb83 2.641(3) .
Tb86 Tb83 3.992(2) 14
Tb86 O89 2.317(5) .
Tb86 O94 2.36(3) .
Tb83 Tb86 3.992(2) 15
Tb83 Tb86 2.641(3) 16
Tb83 Tb86 3.992(2) 14
Tb83 O85B 2.389(15) 7
Tb83 O85B 1.882(15) 15
Tb83 O85B 2.389(15) .
Tb83 O85B 1.882(15) 21
Tb83 O93 2.59(6) .
Tb83 O82 2.286(19) .
Tb83 O86 2.641(3) 16
Tb83 O86 2.641(3) .
O6 Tb7 2.342(4) 4_665
O6 Tb7 2.342(4) 13_666
O4 Tb7 2.337(3) 4_665
O89 Tb86 2.317(5) 2
O89 Tb86 2.317(5) 3
O89 Tb86 2.317(5) 6
O89 Tb86 2.317(5) 5
O89 Tb86 2.317(5) 4
O5 C8 1.252(12) .
O13 C8 1.255(12) .
O15 O15 1.58(5) 4_665
O15 O90 0.77(2) .
O85B Tb83 1.882(15) 14
O85B O85B 0.54(3) 21
C19 C24 1.387(11) .
C19 C8 1.478(12) .
C19 C25 1.387(15) .
C24 C19 1.387(11) 20
C24 H24 0.9500 .
O45 C35 1.365(19) .
O45 C56 1.44(3) .
O14 C47 1.178(16) .
O14 O91 0.72(2) .
C25 H25 0.9500 .
C25 C35 1.400(13) .
O16 C18 1.252(13) .
O16 C92 1.241(16) .
C35 C25 1.400(13) 20
O81 C80 1.272(18) .
O82 C80 1.271(17) .
C80 C78 1.488(16) .
C1 C69 1.3900 .
C1 C70 1.3900 .
C1 C56 1.48(3) .
C69 H69 0.9500 .
C69 C76 1.3900 .
C76 H76 0.9500 .
C76 C78 1.3900 .
C78 C77 1.3900 .
C77 H77 0.9500 .
C77 C70 1.3900 .
C70 H70 0.9500 .
C56 H56A 0.9900 .
C56 H56B 0.9900 .
C18 O90 1.257(18) .
C18 C104 1.495(16) .
C47 O14 1.178(16) 16_556
C47 O91 1.89(3) 16_556
C47 O91 1.89(3) .
O91 C92 1.247(17) .
C104 C93 1.390(14) .
C104 C97 1.390(12) .
C93 C94 1.3901(18) .
C93 F2 1.34(2) .
C94 H94 0.9500 .
C94 C95 1.390(5) .
C95 H95 0.9500 .
C95 C96 1.390(3) .
C96 H96 0.9500 .
C96 C97 1.3901(18) .
C97 H97 0.9500 .
C92 C98 1.505(12) .
O94 O94 1.50(4) 6
O94 O94 1.50(4) 5
C98 C100 1.3900(14) .
C98 C99 1.390(3) .
C100 H100 0.9500 .
C100 C101 1.3899(15) .
C101 H101 0.9500 .
C101 C103 1.390(3) .
C103 H103 0.9500 .
C103 C102 1.3900(15) .
C102 H102 0.9500 .
C102 C99 1.3899(18) .
C99 F3 1.320(13) .
O96 O95 1.24(5) .
O95 O96 1.24(5) 20

loop_
_geom_torsion_atom_site_label_1
_geom_torsion_atom_site_label_2
_geom_torsion_atom_site_label_3
_geom_torsion_atom_site_label_4
_geom_torsion
_geom_torsion_site_symmetry_1
_geom_torsion_site_symmetry_4
Tb2 O5 C8 O13 -8.1(19) . .
Tb2 O5 C8 C19 172.3(7) . .
Tb7 O13 C8 O5 16(3) . .
Tb7 O13 C8 C19 -164.0(11) . .
Tb7 O15 O90 C18 180.00(3) . .
Tb7 O14 C47 O14 0.000(6) . 16_556
Tb7 O14 C47 O91 0.000(7) . 16_556
Tb7 O14 C47 O91 180.0(6) . .
Tb7 O14 O91 C47 180.0(6) . .
Tb7 O14 O91 C92 180.0(3) . .
Tb7 O16 C18 O90 0.000(2) . .
Tb7 O16 C18 C104 180.000(2) . .
Tb7 O16 C92 O91 0.000(2) . .
Tb7 O16 C92 C98 180.000(2) . .
Tb7 C18 O90 O15 180.000(16) . .
Tb7 O91 C92 O16 0.000(2) . .
Tb7 O91 C92 C98 180.000(1) . .
Tb83 O82 C80 O81 -29(5) . .
Tb83 O82 C80 C78 149(2) . .
O15 O15 O90 Tb7 0.000(14) 4_665 .
O15 O15 O90 C18 180.00(7) 4_665 .
C19 C25 C35 O45 -179.2(18) . .
C19 C25 C35 C25 -5(3) . 20
C24 C19 C8 O5 -19.5(17) . .
C24 C19 C8 O13 160.8(12) . .
C24 C19 C25 C35 0(2) . .
C8 C19 C24 C19 -172.6(9) . 20
C8 C19 C25 C35 177.5(15) . .
O14 C47 O91 Tb7 0.00(4) . .
O14 C47 O91 Tb7 0.000(6) 16_556 .
O14 C47 O91 O14 0.000(18) 16_556 .
O14 C47 O91 C92 180.000(7) 16_556 .
O14 C47 O91 C92 180.0(6) . .
O14 O91 C92 Tb7 180.0(3) . .
O14 O91 C92 O16 180.0(3) . .
O14 O91 C92 C98 0.000(9) . .
C25 C19 C24 C19 5(2) . 20
C25 C19 C8 O5 163.1(11) . .
C25 C19 C8 O13 -16.5(17) . .
O16 C18 O90 Tb7 0.000(2) . .
O16 C18 O90 O15 180.00(2) . .
O16 C18 C104 C93 0.0(14) . .
O16 C18 C104 C97 180(2) . .
O16 C92 C98 C100 0.00(14) . .
O16 C92 C98 C99 -180.0(3) . .
C35 O45 C56 C1 177(3) . .
O81 C80 C78 C76 -7(4) . .
O81 C80 C78 C77 171(2) . .
O82 C80 C78 C76 175(2) . .
O82 C80 C78 C77 -7(4) . .
C80 C78 C77 C70 -178(3) . .
C1 C69 C76 C78 0.0 . .
C69 C1 C70 C77 0.0 . .
C69 C1 C56 O45 -28(5) . .
C69 C76 C78 C80 178(2) . .
C69 C76 C78 C77 0.0 . .
C76 C78 C77 C70 0.0 . .
C78 C77 C70 C1 0.0 . .
C70 C1 C69 C76 0.0 . .
C70 C1 C56 O45 153(2) . .
C56 O45 C35 C25 -1(4) . .
C56 O45 C35 C25 -175(3) . 20
C56 C1 C69 C76 -179(3) . .
C56 C1 C70 C77 179(3) . .
C18 O16 C92 Tb7 0.000(8) . .
C18 O16 C92 O91 0.000(9) . .
C18 O16 C92 C98 180.0(2) . .
C18 C104 C93 C94 180.0(13) . .
C18 C104 C93 F2 0(3) . .
C18 C104 C97 C96 -180.0(13) . .
O90 C18 C104 C93 180.0(14) . .
O90 C18 C104 C97 0(2) . .
C47 O14 O91 Tb7 180.0(6) . .
C47 O14 O91 C92 0.00(2) . .
C47 O91 C92 Tb7 180.00(5) . .
C47 O91 C92 O16 180.000(3) . .
C47 O91 C92 C98 0.000(3) . .
O91 O14 C47 O14 180.0(6) . 16_556
O91 O14 C47 O91 180.0(6) . 16_556
O91 C47 O91 Tb7 0.000(5) 16_556 .
O91 C47 O91 O14 0.000(17) 16_556 .
O91 C47 O91 C92 180.000(5) 16_556 .
O91 C92 C98 C100 180.00(14) . .
O91 C92 C98 C99 0.0(3) . .
C104 C18 O90 Tb7 180.000(2) . .
C104 C18 O90 O15 0.000(8) . .
C104 C93 C94 C95 0.0(13) . .
C93 C104 C97 C96 0(3) . .
C93 C94 C95 C96 0.0 . .
C94 C95 C96 C97 0.0 . .
C95 C96 C97 C104 0.0(13) . .
C97 C104 C93 C94 0(3) . .
C97 C104 C93 F2 -180(3) . .
F2 C93 C94 C95 180(3) . .
C92 O16 C18 Tb7 0.000(9) . .
C92 O16 C18 O90 0.000(10) . .
C92 O16 C18 C104 180.0(2) . .
C92 C98 C100 C101 180.00(16) . .
C92 C98 C99 C102 180.00(15) . .
C92 C98 C99 F3 0.0(5) . .
C98 C100 C101 C103 0.01(16) . .
C100 C98 C99 C102 0.0(3) . .
C100 C98 C99 F3 180.0(4) . .
C100 C101 C103 C102 0.0 . .
C101 C103 C102 C99 0.0 . .
C103 C102 C99 C98 -0.01(16) . .
C103 C102 C99 F3 -180.0(5) . .
C99 C98 C100 C101 0.0(3) . .
